data_7013194
loop_
_publ_author_name
'Mukherjee, Jhumpa'
'Balamurugan, V.'
'Gupta, Rajeev'
'Mukherjee, Rabindranath'

_publ_section_title
;
 Synthesis and properties of FeIII and CoIII complexes: structures of
 [(L2)Fe(N3)3],
 [(L2)2Fe2(&#xFFFD;-O)(&#xFFFD;-O2CMe)2][ClO4]2&#xFFFD;2H2O and
 [(L2)2Co2(&#xFFFD;-OH)2(&#xFFFD;-O2CMe)][ClO4]3&#xFFFD;MeCN [L2 =
 methyl[2-(2-pyridyl)ethyl](2-pyridylmethyl)amine]Electronic
 supplementary information (ESI) available: Fig. S1?S3 discussed in the
 text. See http://www.rsc.org/suppdata/dt/b3/b305470e/
;
_journal_issue 19
_journal_name_full 'Dalton Transactions'
_journal_page_first 3686
_journal_paper_doi 10.1039/b305470e
_journal_year 2003
_chemical_formula_moiety 'C32 H40 N6 FE O5, 2[Cl O4], 2[H2 O]'
_chemical_formula_sum 'C32 H44 Cl2 Fe2 N6 O15'
_chemical_formula_weight 935.33
_chemical_name_systematic
;
?
;
_space_group_IT_number 33
_symmetry_cell_setting orthorhombic
_symmetry_Int_Tables_number 33
_symmetry_space_group_name_Hall 'P -2bc 2a'
_symmetry_space_group_name_H-M 'P 21 n b'
_atom_sites_solution_hydrogens geom
_atom_sites_solution_primary direct
_atom_sites_solution_secondary difmap
_audit_creation_method SHELXL-97
_cell_angle_alpha 90.00
_cell_angle_beta 90.00
_cell_angle_gamma 90.00
_cell_formula_units_Z 4
_cell_length_a 13.453(6)
_cell_length_b 17.69(2)
_cell_length_c 18.692(8)
_cell_measurement_reflns_used 25
_cell_measurement_temperature 293(2)
_cell_volume 4448(6)
_computing_cell_refinement 'CAD4 Express (Enraf Nonius, 1994)'
_computing_data_collection 'CAD4 Express (Enraf Nonius, 1994)'
_computing_data_reduction 'XCAD4 (Harms & Wocadlo, 1995)'
_computing_molecular_graphics 'Ortep-3 for Windows (Farrugia, 1997)'
_computing_publication_material 'WinGX publication routines (Farrugia, 1999)'
_computing_structure_refinement 'SHELXL-97 (Sheldrick, 1997)'
_computing_structure_solution 'SIR92 (Altomare, et. al. 1993)'
_diffrn_ambient_temperature 293(2)
_diffrn_measured_fraction_theta_full 0.962
_diffrn_measured_fraction_theta_max 0.962
_diffrn_measurement_device_type 'CAD4 mach'
_diffrn_measurement_method 'non-profiled omega/2theta scans'
_diffrn_radiation_monochromator graphite
_diffrn_radiation_source 'fine-focus sealed tube'
_diffrn_radiation_type MoK\a
_diffrn_radiation_wavelength 0.71073
_diffrn_reflns_av_R_equivalents 0.2699
_diffrn_reflns_av_sigmaI/netI 0.1771
_diffrn_reflns_limit_h_max 4
_diffrn_reflns_limit_h_min -14
_diffrn_reflns_limit_k_max 19
_diffrn_reflns_limit_k_min -19
_diffrn_reflns_limit_l_max 20
_diffrn_reflns_limit_l_min -20
_diffrn_reflns_number 11418
_diffrn_reflns_theta_full 22.55
_diffrn_reflns_theta_max 22.55
_diffrn_reflns_theta_min 1.87
_diffrn_standards_interval_count 90
_diffrn_standards_interval_time 'one hour'
_diffrn_standards_number 3
_exptl_absorpt_coefficient_mu 0.839
_exptl_absorpt_correction_type none
_exptl_crystal_colour Brownish-orange
_exptl_crystal_density_diffrn 1.396
_exptl_crystal_density_method 'not measured'
_exptl_crystal_description Block
_exptl_crystal_F_000 1936
_exptl_crystal_size_max 0.3
_exptl_crystal_size_mid 0.2
_exptl_crystal_size_min 0.2
_refine_diff_density_max 0.845
_refine_diff_density_min -0.665
_refine_diff_density_rms 0.145
_refine_ls_abs_structure_details 'Flack H D (1983), Acta Cryst. A39, 876-881'
_refine_ls_abs_structure_Flack -0.04(16)
_refine_ls_extinction_method none
_refine_ls_goodness_of_fit_ref 1.004
_refine_ls_hydrogen_treatment mixed
_refine_ls_matrix_type full
_refine_ls_number_parameters 216
_refine_ls_number_reflns 2969
_refine_ls_number_restraints 11
_refine_ls_restrained_S_all 1.012
_refine_ls_R_factor_all 0.2369
_refine_ls_R_factor_gt 0.1010
_refine_ls_shift/su_max 0.071
_refine_ls_shift/su_mean 0.010
_refine_ls_structure_factor_coef Fsqd
_refine_ls_weighting_details 'calc w=1/[\s^2^(Fo^2^)+(0.1725P)^2^+0.0000P] where P=(Fo^2^+2Fc^2^)/3'
_refine_ls_weighting_scheme calc
_refine_ls_wR_factor_gt 0.2328
_refine_ls_wR_factor_ref 0.3235
_reflns_number_gt 1237
_reflns_number_total 2969
_reflns_threshold_expression >2sigma(I)
_cod_data_source_file b305470e.txt
_cod_data_source_block melfe1
_cod_depositor_comments
;
The following automatic conversions were performed:
'_symmetry_cell_setting' value 'Orthorhombic' changed to 'orthorhombic'
according to '/home/saulius/struct/CIF-dictionaries/cif_core.dic'
dictionary named 'cif_core.dic' version 2.4.1 from 2010-06-29.

Automatic conversion script
Id: cif_fix_enum 1527 2010-12-29 10:47:43Z saulius 
;
_cod_original_cell_volume 4449(7)
_cod_original_sg_symbol_H-M P2(1)nb
_cod_database_code 7013194

loop_
_symmetry_equiv_pos_as_xyz
'x, y, z'
'x, y+1/2, -z+1/2'
'x+1/2, -y, -z'
'x+1/2, -y+1/2, z+1/2'

loop_
_atom_site_label
_atom_site_type_symbol
_atom_site_fract_x
_atom_site_fract_y
_atom_site_fract_z
_atom_site_U_iso_or_equiv
_atom_site_adp_type
_atom_site_occupancy
_atom_site_symmetry_multiplicity
_atom_site_calc_flag
_atom_site_refinement_flags
_atom_site_disorder_assembly
_atom_site_disorder_group
Fe1 Fe -0.2330(3) 0.1869(3) 0.2355(3) 0.0376(17) Uani 1 1 d . . .
Fe2 Fe -0.0008(2) 0.1878(3) 0.2347(3) 0.0379(17) Uani 1 1 d . . .
Cl1 Cl -0.1137(12) 0.1450(4) -0.0679(4) 0.062(2) Uani 1 1 d . . .
Cl2 Cl -0.1153(11) -0.0239(4) 0.5907(3) 0.0558(17) Uani 1 1 d . . .
O1 O -0.117(3) 0.1828(9) 0.1881(7) 0.050(2) Uani 1 1 d . . .
O2 O -0.1979(19) 0.2828(14) 0.2926(12) 0.050(2) Uani 1 1 d . . .
O3 O -0.0342(19) 0.2718(14) 0.3023(12) 0.050(2) Uani 1 1 d . . .
O4 O -0.1993(18) 0.1034(13) 0.3051(12) 0.050(2) Uani 1 1 d . . .
O5 O -0.0319(18) 0.1171(12) 0.3156(12) 0.050(2) Uani 1 1 d . . .
O6 O -0.193(3) 0.176(2) -0.0317(19) 0.132(5) Uani 1 1 d . . .
O7 O -0.117(4) 0.0653(16) -0.0459(14) 0.132(5) Uani 1 1 d . . .
O8 O -0.113(4) 0.1366(15) -0.1395(15) 0.132(5) Uani 1 1 d . . .
O9 O -0.012(3) 0.172(2) -0.0498(19) 0.132(5) Uani 1 1 d . . .
O10 O -0.196(2) -0.0098(17) 0.5482(16) 0.090(4) Uani 1 1 d . . .
O11 O -0.116(3) 0.0124(12) 0.6587(10) 0.090(4) Uani 1 1 d . . .
O12 O -0.015(2) -0.0275(17) 0.5611(15) 0.090(4) Uani 1 1 d . . .
O13 O -0.131(2) -0.1054(14) 0.6063(12) 0.090(4) Uani 1 1 d . . .
N1 N -0.3046(15) 0.0989(10) 0.1756(11) 0.041(2) Uani 1 1 d G . .
C1 C -0.2572(13) 0.0789(11) 0.1123(12) 0.054(5) Uani 1 1 d G . .
H1 H -0.2060 0.1087 0.0945 0.064 Uiso 1 1 calc R . .
C2 C -0.2863(16) 0.0142(12) 0.0756(9) 0.054(5) Uani 1 1 d G . .
H2 H -0.2546 0.0008 0.0333 0.064 Uiso 1 1 calc R . .
C3 C -0.3629(16) -0.0304(10) 0.1023(11) 0.054(5) Uani 1 1 d G . .
H3 H -0.3824 -0.0737 0.0777 0.064 Uiso 1 1 calc R . .
C4 C -0.4103(14) -0.0104(11) 0.1656(11) 0.054(5) Uani 1 1 d G . .
H4 H -0.4615 -0.0403 0.1834 0.064 Uiso 1 1 calc R . .
C5 C -0.3812(15) 0.0543(12) 0.2022(10) 0.054(5) Uani 1 1 d GD . .
N3 N -0.3000(16) 0.2706(11) 0.1629(11) 0.041(2) Uani 1 1 d G . .
C10 C -0.3752(16) 0.3216(13) 0.1794(9) 0.056(5) Uani 1 1 d G . .
C11 C -0.3956(16) 0.3813(12) 0.1334(11) 0.056(5) Uani 1 1 d G . .
H11 H -0.4459 0.4155 0.1445 0.067 Uiso 1 1 calc R . .
C12 C -0.3410(18) 0.3900(12) 0.0708(10) 0.056(5) Uani 1 1 d G . .
H12 H -0.3547 0.4300 0.0400 0.067 Uiso 1 1 calc R . .
C13 C -0.2659(16) 0.3390(14) 0.0543(9) 0.056(5) Uani 1 1 d G . .
H13 H -0.2293 0.3448 0.0124 0.067 Uiso 1 1 calc R . .
C14 C -0.2454(15) 0.2793(12) 0.1003(11) 0.056(5) Uani 1 1 d G . .
H14 H -0.1951 0.2452 0.0892 0.067 Uiso 1 1 calc R . .
N4 N 0.0616(16) 0.2679(11) 0.1623(12) 0.041(2) Uani 1 1 d G . .
C15 C 0.0193(15) 0.2822(12) 0.0957(12) 0.062(6) Uani 1 1 d G . .
H15 H -0.0319 0.2517 0.0790 0.074 Uiso 1 1 calc R . .
C16 C 0.0537(18) 0.3420(13) 0.0543(10) 0.062(6) Uani 1 1 d G . .
H16 H 0.0254 0.3515 0.0098 0.074 Uiso 1 1 calc R . .
C17 C 0.1303(18) 0.3875(11) 0.0794(13) 0.062(6) Uani 1 1 d G . .
H17 H 0.1533 0.4275 0.0517 0.074 Uiso 1 1 calc R . .
C18 C 0.1726(17) 0.3733(12) 0.1459(14) 0.062(6) Uani 1 1 d G . .
H18 H 0.2238 0.4038 0.1627 0.074 Uiso 1 1 calc R . .
C19 C 0.1382(18) 0.3135(13) 0.1874(10) 0.062(6) Uani 1 1 d GD . .
N6 N 0.0623(14) 0.0986(10) 0.1757(12) 0.041(2) Uani 1 1 d G . .
C24 C 0.1440(16) 0.0675(12) 0.2104(10) 0.061(5) Uani 1 1 d GD . .
C25 C 0.1935(15) 0.0063(12) 0.1805(13) 0.061(5) Uani 1 1 d G . .
H25 H 0.2482 -0.0145 0.2037 0.073 Uiso 1 1 calc R . .
C26 C 0.1614(16) -0.0239(11) 0.1158(13) 0.061(5) Uani 1 1 d G . .
H26 H 0.1945 -0.0649 0.0958 0.073 Uiso 1 1 calc R . .
C27 C 0.0797(17) 0.0072(13) 0.0811(10) 0.061(5) Uani 1 1 d G . .
H27 H 0.0581 -0.0129 0.0379 0.073 Uiso 1 1 calc R . .
C28 C 0.0301(14) 0.0685(12) 0.1111(12) 0.061(5) Uani 1 1 d G . .
H28 H -0.0246 0.0893 0.0879 0.073 Uiso 1 1 calc R . .
C29 C -0.117(4) 0.3057(13) 0.3095(11) 0.042(5) Uiso 1 1 d . . .
C30 C -0.117(5) 0.3844(18) 0.3424(18) 0.101(10) Uiso 1 1 d . . .
H30A H -0.1838 0.4040 0.3430 0.152 Uiso 1 1 calc R . .
H30B H -0.0756 0.4172 0.3146 0.152 Uiso 1 1 calc R . .
H30C H -0.0923 0.3817 0.3905 0.152 Uiso 1 1 calc R . .
C31 C -0.100(2) 0.0832(13) 0.3281(12) 0.040(7) Uiso 1 1 d . . .
C32 C -0.103(4) 0.009(2) 0.3697(18) 0.107(13) Uiso 1 1 d . . .
H32A H -0.1694 -0.0106 0.3695 0.160 Uiso 1 1 calc R . .
H32B H -0.0821 0.0178 0.4181 0.160 Uiso 1 1 calc R . .
H32C H -0.0589 -0.0268 0.3476 0.160 Uiso 1 1 calc R . .
O1W O -0.060(3) 0.3566(18) 0.5558(13) 0.17(2) Uani 1 1 d . . .
O2W O -0.193(3) 0.268(3) 0.5213(16) 0.23(3) Uani 1 1 d . . .
C20 C 0.177(2) 0.3020(15) 0.2655(12) 0.061(9) Uiso 1 1 d D . .
H20A H 0.2247 0.3407 0.2780 0.073 Uiso 1 1 calc R . .
H20B H 0.1221 0.3039 0.2993 0.073 Uiso 1 1 calc R . .
C6 C -0.404(3) 0.0989(16) 0.2741(14) 0.070 Uiso 1 1 d D . .
H6A H -0.3714 0.0709 0.3120 0.084 Uiso 1 1 calc R . .
H6B H -0.4749 0.0936 0.2823 0.084 Uiso 1 1 calc R . .
N5 N 0.143(2) 0.1648(13) 0.2835(18) 0.074(5) Uiso 1 1 d D . .
C23 C 0.2049(19) 0.0881(14) 0.2757(14) 0.050 Uiso 1 1 d D . .
H23A H 0.2748 0.0960 0.2656 0.061 Uiso 1 1 calc R . .
H23B H 0.1962 0.0535 0.3155 0.061 Uiso 1 1 calc R . .
C21 C 0.225(2) 0.2233(14) 0.2655(19) 0.067 Uiso 1 1 d D . .
H21A H 0.2780 0.2212 0.3010 0.080 Uiso 1 1 calc R . .
H21B H 0.2541 0.2126 0.2190 0.080 Uiso 1 1 calc R . .
C9 C -0.437(3) 0.2909(15) 0.2429(18) 0.061 Uiso 1 1 d D . .
H9A H -0.4960 0.3217 0.2469 0.073 Uiso 1 1 calc R . .
H9B H -0.3980 0.2990 0.2861 0.073 Uiso 1 1 calc R . .
C22 C 0.145(3) 0.215(2) 0.361(2) 0.085(13) Uiso 1 1 d . . .
H22A H 0.0957 0.1955 0.3935 0.128 Uiso 1 1 calc R . .
H22B H 0.1306 0.2673 0.3513 0.128 Uiso 1 1 calc R . .
H22C H 0.2095 0.2112 0.3828 0.128 Uiso 1 1 calc R . .
C7 C -0.378(2) 0.1831(18) 0.3695(16) 0.046(8) Uiso 1 1 d . . .
H7A H -0.3635 0.2318 0.3894 0.070 Uiso 1 1 calc R . .
H7B H -0.3288 0.1474 0.3845 0.070 Uiso 1 1 calc R . .
H7C H -0.4425 0.1668 0.3856 0.070 Uiso 1 1 calc R . .
N2 N -0.378(2) 0.1884(14) 0.2885(17) 0.074(5) Uiso 1 1 d D . .
C8 C -0.471(2) 0.2026(15) 0.2422(18) 0.065 Uiso 1 1 d D . .
H8A H -0.5338 0.1929 0.2664 0.078 Uiso 1 1 calc R . .
H8B H -0.4694 0.1789 0.1954 0.078 Uiso 1 1 calc R . .

loop_
_atom_site_aniso_label
_atom_site_aniso_U_11
_atom_site_aniso_U_22
_atom_site_aniso_U_33
_atom_site_aniso_U_23
_atom_site_aniso_U_13
_atom_site_aniso_U_12
Fe1 0.028(3) 0.054(4) 0.031(3) -0.002(3) -0.002(3) -0.002(3)
Fe2 0.026(3) 0.046(4) 0.042(4) -0.007(3) -0.012(3) 0.007(3)
Cl1 0.061(5) 0.077(5) 0.049(4) -0.001(3) 0.016(8) -0.013(9)
Cl2 0.044(4) 0.064(4) 0.059(4) -0.008(3) -0.014(8) -0.001(8)
O1 0.050(4) 0.059(5) 0.041(4) -0.002(4) 0.005(7) 0.005(8)
O2 0.050(4) 0.059(5) 0.041(4) -0.002(4) 0.005(7) 0.005(8)
O3 0.050(4) 0.059(5) 0.041(4) -0.002(4) 0.005(7) 0.005(8)
O4 0.050(4) 0.059(5) 0.041(4) -0.002(4) 0.005(7) 0.005(8)
O5 0.050(4) 0.059(5) 0.041(4) -0.002(4) 0.005(7) 0.005(8)
O6 0.123(12) 0.148(12) 0.123(12) 0.016(10) 0.069(13) 0.017(16)
O7 0.123(12) 0.148(12) 0.123(12) 0.016(10) 0.069(13) 0.017(16)
O8 0.123(12) 0.148(12) 0.123(12) 0.016(10) 0.069(13) 0.017(16)
O9 0.123(12) 0.148(12) 0.123(12) 0.016(10) 0.069(13) 0.017(16)
O10 0.072(8) 0.112(10) 0.087(8) -0.010(7) -0.007(10) 0.003(11)
O11 0.072(8) 0.112(10) 0.087(8) -0.010(7) -0.007(10) 0.003(11)
O12 0.072(8) 0.112(10) 0.087(8) -0.010(7) -0.007(10) 0.003(11)
O13 0.072(8) 0.112(10) 0.087(8) -0.010(7) -0.007(10) 0.003(11)
N1 0.030(5) 0.039(5) 0.054(5) 0.007(4) 0.004(11) -0.006(10)
C1 0.051(10) 0.049(10) 0.060(11) 0.000(8) -0.019(8) -0.004(8)
C2 0.051(10) 0.049(10) 0.060(11) 0.000(8) -0.019(8) -0.004(8)
C3 0.051(10) 0.049(10) 0.060(11) 0.000(8) -0.019(8) -0.004(8)
C4 0.051(10) 0.049(10) 0.060(11) 0.000(8) -0.019(8) -0.004(8)
C5 0.051(10) 0.049(10) 0.060(11) 0.000(8) -0.019(8) -0.004(8)
N3 0.030(5) 0.039(5) 0.054(5) 0.007(4) 0.004(11) -0.006(10)
C10 0.049(10) 0.086(15) 0.031(9) 0.004(8) -0.008(8) 0.002(9)
C11 0.049(10) 0.086(15) 0.031(9) 0.004(8) -0.008(8) 0.002(9)
C12 0.049(10) 0.086(15) 0.031(9) 0.004(8) -0.008(8) 0.002(9)
C13 0.049(10) 0.086(15) 0.031(9) 0.004(8) -0.008(8) 0.002(9)
C14 0.049(10) 0.086(15) 0.031(9) 0.004(8) -0.008(8) 0.002(9)
N4 0.030(5) 0.039(5) 0.054(5) 0.007(4) 0.004(11) -0.006(10)
C15 0.057(12) 0.038(10) 0.090(15) 0.006(9) 0.009(10) 0.002(8)
C16 0.057(12) 0.038(10) 0.090(15) 0.006(9) 0.009(10) 0.002(8)
C17 0.057(12) 0.038(10) 0.090(15) 0.006(9) 0.009(10) 0.002(8)
C18 0.057(12) 0.038(10) 0.090(15) 0.006(9) 0.009(10) 0.002(8)
C19 0.057(12) 0.038(10) 0.090(15) 0.006(9) 0.009(10) 0.002(8)
N6 0.030(5) 0.039(5) 0.054(5) 0.007(4) 0.004(11) -0.006(10)
C24 0.062(11) 0.050(11) 0.070(12) 0.003(9) 0.016(9) 0.012(8)
C25 0.062(11) 0.050(11) 0.070(12) 0.003(9) 0.016(9) 0.012(8)
C26 0.062(11) 0.050(11) 0.070(12) 0.003(9) 0.016(9) 0.012(8)
C27 0.062(11) 0.050(11) 0.070(12) 0.003(9) 0.016(9) 0.012(8)
C28 0.062(11) 0.050(11) 0.070(12) 0.003(9) 0.016(9) 0.012(8)
O1W 0.31(6) 0.15(3) 0.054(15) 0.063(17) -0.06(2) -0.17(3)
O2W 0.21(4) 0.40(6) 0.07(2) 0.11(3) -0.08(2) -0.26(4)

loop_
_atom_type_symbol
_atom_type_description
_atom_type_scat_dispersion_real
_atom_type_scat_dispersion_imag
_atom_type_scat_source
C C 0.0033 0.0016 'International Tables Vol C Tables 4.2.6.8 and 6.1.1.4'
H H 0.0000 0.0000 'International Tables Vol C Tables 4.2.6.8 and 6.1.1.4'
Cl Cl 0.1484 0.1585 'International Tables Vol C Tables 4.2.6.8 and 6.1.1.4'
Fe Fe 0.3463 0.8444 'International Tables Vol C Tables 4.2.6.8 and 6.1.1.4'
N N 0.0061 0.0033 'International Tables Vol C Tables 4.2.6.8 and 6.1.1.4'
O O 0.0106 0.0060 'International Tables Vol C Tables 4.2.6.8 and 6.1.1.4'

loop_
_geom_angle_atom_site_label_1
_geom_angle_atom_site_label_2
_geom_angle_atom_site_label_3
_geom_angle
_geom_angle_site_symmetry_1
_geom_angle_site_symmetry_3
_geom_angle_publ_flag
O1 Fe1 O4 95.4(9) . . ?
O1 Fe1 O2 95.2(9) . . ?
O4 Fe1 O2 102.5(9) . . ?
O1 Fe1 N1 95.9(9) . . ?
O4 Fe1 N1 84.7(9) . . ?
O2 Fe1 N1 166.2(9) . . ?
O1 Fe1 N2 176.9(11) . . ?
O4 Fe1 N2 85.3(10) . . ?
O2 Fe1 N2 87.7(10) . . ?
N1 Fe1 N2 81.1(9) . . ?
O1 Fe1 N3 94.5(9) . . ?
O4 Fe1 N3 168.7(9) . . ?
O2 Fe1 N3 81.9(9) . . ?
N1 Fe1 N3 89.0(9) . . ?
N2 Fe1 N3 84.6(9) . . ?
O1 Fe2 O3 98.5(10) . . ?
O1 Fe2 O5 98.8(10) . . ?
O3 Fe2 O5 86.6(9) . . ?
O1 Fe2 N6 93.5(9) . . ?
O3 Fe2 N6 168.0(10) . . ?
O5 Fe2 N6 90.6(9) . . ?
O1 Fe2 N4 93.9(9) . . ?
O3 Fe2 N4 89.8(9) . . ?
O5 Fe2 N4 167.1(10) . . ?
N6 Fe2 N4 90.4(9) . . ?
O1 Fe2 N5 165.9(9) . . ?
O3 Fe2 N5 94.2(10) . . ?
O5 Fe2 N5 75.6(10) . . ?
N6 Fe2 N5 73.8(10) . . ?
N4 Fe2 N5 92.4(10) . . ?
O8 Cl1 O6 123(3) . . ?
O8 Cl1 O7 100.0(17) . . ?
O6 Cl1 O7 103(2) . . ?
O8 Cl1 O9 105(2) . . ?
O6 Cl1 O9 118.4(19) . . ?
O7 Cl1 O9 105(3) . . ?
O10 Cl2 O11 116(2) . . ?
O10 Cl2 O12 121.5(14) . . ?
O11 Cl2 O12 111(2) . . ?
O10 Cl2 O13 100.1(17) . . ?
O11 Cl2 O13 105.1(14) . . ?
O12 Cl2 O13 99.6(17) . . ?
Fe1 O1 Fe2 121.1(8) . . ?
C29 O2 Fe1 128(2) . . ?
C29 O3 Fe2 128(2) . . ?
C31 O4 Fe1 125.4(17) . . ?
C31 O5 Fe2 131(2) . . ?
C1 N1 C5 120.0 . . ?
C1 N1 Fe1 115.0(11) . . ?
C5 N1 Fe1 123.9(11) . . ?
N1 C1 C2 120.0 . . ?
C3 C2 C1 120.0 . . ?
C2 C3 C4 120.0 . . ?
C5 C4 C3 120.0 . . ?
C4 C5 N1 120.0 . . ?
C4 C5 C6 140.5(17) . . ?
N1 C5 C6 99.5(17) . . ?
C10 N3 C14 120.0 . . ?
C10 N3 Fe1 126.7(11) . . ?
C14 N3 Fe1 112.1(11) . . ?
N3 C10 C11 120.0 . . ?
N3 C10 C9 109.3(18) . . ?
C11 C10 C9 129.6(18) . . ?
C12 C11 C10 120.0 . . ?
C11 C12 C13 120.0 . . ?
C14 C13 C12 120.0 . . ?
C13 C14 N3 120.0 . . ?
C15 N4 C19 120.0 . . ?
C15 N4 Fe2 121.8(12) . . ?
C19 N4 Fe2 117.6(13) . . ?
N4 C15 C16 120.0 . . ?
C17 C16 C15 120.0 . . ?
C16 C17 C18 120.0 . . ?
C17 C18 C19 120.0 . . ?
C18 C19 N4 120.0 . . ?
C18 C19 C20 120.6(19) . . ?
N4 C19 C20 119.0(19) . . ?
C24 N6 C28 120.0 . . ?
C24 N6 Fe2 111.8(12) . . ?
C28 N6 Fe2 128.1(12) . . ?
C25 C24 N6 120.0 . . ?
C25 C24 C23 104.6(16) . . ?
N6 C24 C23 135.1(16) . . ?
C24 C25 C26 120.0 . . ?
C27 C26 C25 120.0 . . ?
C28 C27 C26 120.0 . . ?
C27 C28 N6 120.0 . . ?
O2 C29 O3 127(2) . . ?
O2 C29 C30 115(5) . . ?
O3 C29 C30 118(5) . . ?
O5 C31 O4 124(2) . . ?
O5 C31 C32 126(3) . . ?
O4 C31 C32 110(3) . . ?
C21 C20 C19 105(2) . . ?
C5 C6 N2 125(2) . . ?
C21 N5 C23 100(2) . . ?
C21 N5 C22 80(2) . . ?
C23 N5 C22 121(3) . . ?
C21 N5 Fe2 114.8(19) . . ?
C23 N5 Fe2 125.7(19) . . ?
C22 N5 Fe2 106(2) . . ?
C24 C23 N5 89.7(17) . . ?
C20 C21 N5 107(2) . . ?
C10 C9 C8 119(3) . . ?
C7 N2 C8 125(3) . . ?
C7 N2 C6 96(2) . . ?
C8 N2 C6 84(2) . . ?
C7 N2 Fe1 116.8(19) . . ?
C8 N2 Fe1 118(2) . . ?
C6 N2 Fe1 95.9(18) . . ?
N2 C8 C9 85(2) . . ?

loop_
_geom_bond_atom_site_label_1
_geom_bond_atom_site_label_2
_geom_bond_distance
_geom_bond_site_symmetry_2
_geom_bond_publ_flag
Fe1 O1 1.79(3) . ?
Fe1 O4 2.02(2) . ?
Fe1 O2 2.06(3) . ?
Fe1 N1 2.146(15) . ?
Fe1 N2 2.19(3) . ?
Fe1 N3 2.202(16) . ?
Fe2 O1 1.79(4) . ?
Fe2 O3 2.00(3) . ?
Fe2 O5 2.01(2) . ?
Fe2 N6 2.103(15) . ?
Fe2 N4 2.132(16) . ?
Fe2 N5 2.17(3) . ?
Cl1 O8 1.35(3) . ?
Cl1 O6 1.37(3) . ?
Cl1 O7 1.47(3) . ?
Cl1 O9 1.49(4) . ?
Cl2 O10 1.37(3) . ?
Cl2 O11 1.425(19) . ?
Cl2 O12 1.46(3) . ?
Cl2 O13 1.49(2) . ?
O2 C29 1.20(5) . ?
O3 C29 1.28(5) . ?
O4 C31 1.45(4) . ?
O5 C31 1.12(3) . ?
N1 C1 1.3900 . ?
N1 C5 1.3900 . ?
C1 C2 1.3900 . ?
C2 C3 1.3900 . ?
C3 C4 1.3900 . ?
C4 C5 1.3900 . ?
C5 C6 1.589(18) . ?
N3 C10 1.3900 . ?
N3 C14 1.3900 . ?
C10 C11 1.3900 . ?
C10 C9 1.54(3) . ?
C11 C12 1.3900 . ?
C12 C13 1.3900 . ?
C13 C14 1.3900 . ?
N4 C15 1.3900 . ?
N4 C19 1.3900 . ?
C15 C16 1.3900 . ?
C16 C17 1.3900 . ?
C17 C18 1.3900 . ?
C18 C19 1.3900 . ?
C19 C20 1.563(18) . ?
N6 C24 1.3900 . ?
N6 C28 1.3900 . ?
C24 C25 1.3900 . ?
C24 C23 1.514(18) . ?
C25 C26 1.3900 . ?
C26 C27 1.3900 . ?
C27 C28 1.3900 . ?
C29 C30 1.52(4) . ?
C31 C32 1.52(4) . ?
C20 C21 1.538(14) . ?
C6 N2 1.643(19) . ?
N5 C21 1.557(19) . ?
N5 C23 1.601(19) . ?
N5 C22 1.70(5) . ?
C9 C8 1.631(19) . ?
C7 N2 1.52(4) . ?
N2 C8 1.543(19) . ?
